data_2300725
loop_
_publ_author_name
'Ruth, Paul Niklas'
'Graw, Nico'
'Ernemann, Tobias'
'Herbst-Irmer, Regine'
'Stalke, Dietmar'

_publ_section_title
;
 Indium <i>K</i>&#x3b1; radiation from a MetalJet X-ray source: comparison
 of the Eiger2 CdTe and Photon III detectors.
;
_journal_issue 'Pt 5'
_journal_name_full 'Journal of applied crystallography'
_journal_page_first 1322
_journal_page_last 1329
_journal_paper_doi 10.1107/S1600576723007215
_journal_volume 56
_journal_year 2023
_chemical_formula_moiety 'C11 H10 O2 S'
_chemical_formula_sum 'C11 H10 O2 S'
_chemical_formula_weight 206.25
_space_group_crystal_system orthorhombic
_space_group_IT_number 19
_space_group_name_Hall 'P 2ac 2ab'
_space_group_name_H-M_alt 'P 21 21 21'
_audit_conform_dict_location ftp://ftp.iucr.org/pub/cif_core.dic
_audit_conform_dict_name cif_core.dic
_audit_conform_dict_version 2.3
_audit_creation_date '27-Jun-23 T11:10:15-00:00'
_audit_creation_method 'XD routine XDCIF'
_cell_angle_alpha 90
_cell_angle_beta 90
_cell_angle_gamma 90
_cell_formula_units_Z 4
_cell_length_a 5.850(2)
_cell_length_b 8.924(2)
_cell_length_c 18.321(3)
_cell_measurement_reflns_used 9406
_cell_measurement_temperature 110(2)
_cell_measurement_theta_max 34.5675
_cell_measurement_theta_min 2.3015
_cell_volume 956.5(4)
_computing_cell_refinement 'Bruker SAINT V8.40B'
_computing_data_collection 'Bruker APEX2 v2012.2'
_computing_data_reduction 'Bruker SAINT V8.40B'
_computing_molecular_graphics 'Volkov et al, (2006)'
_computing_publication_material 'Volkov et al, (2006)'
_computing_structure_refinement 'Volkov et al, (2006)'
_computing_structure_solution 'SHELXT(Sheldrick,Acta Cryst.(2015)A71,3-8)'
_diffrn_ambient_temperature 110(2)
_diffrn_detector_type 'Bruker Photon III C14 CMOS'
_diffrn_measured_fraction_theta_full 1.0
_diffrn_measured_fraction_theta_max 0.998
_diffrn_measurement_device_type 'Bruker D8 Venture'
_diffrn_measurement_method '\f and \w scans'
_diffrn_radiation_type InK\a
_diffrn_radiation_wavelength 0.5134
_diffrn_reflns_av_R_equivalents 0.0375
_diffrn_reflns_av_unetI/netI 0.0122
_diffrn_reflns_Laue_measured_fraction_full 1.0
_diffrn_reflns_Laue_measured_fraction_max 0.998
_diffrn_reflns_limit_h_max 13
_diffrn_reflns_limit_h_min -13
_diffrn_reflns_limit_k_max 19
_diffrn_reflns_limit_k_min -19
_diffrn_reflns_limit_l_max 40
_diffrn_reflns_limit_l_min -40
_diffrn_reflns_number 171281
_diffrn_reflns_point_group_measured_fraction_full 1.0
_diffrn_reflns_point_group_measured_fraction_max 0.996
_diffrn_reflns_theta_full 17.941
_diffrn_reflns_theta_max 34.793
_diffrn_reflns_theta_min 1.606
_diffrn_source 'Excillum In Metaljet D2 70 kV'
_exptl_absorpt_coefficient_mu 0.132
_exptl_absorpt_correction_T_max 0.9647
_exptl_absorpt_correction_T_min 0.9299
_exptl_absorpt_correction_type multi-scan
_exptl_absorpt_process_details SADABS-2016/2
_exptl_crystal_colour yellow
_exptl_crystal_density_diffrn 1.432
_exptl_crystal_description spheroid
_exptl_crystal_F_000 432
_exptl_crystal_size_max 0.395
_exptl_crystal_size_mid 0.387
_exptl_crystal_size_min 0.312
_refine_diff_density_max 0.112
_refine_diff_density_min -0.176
_refine_diff_density_rms 0.028
_refine_ls_abs_structure_details
;
 Flack x determined using 4270 quotients [(I+)-(I-)]/[(I+)+(I-)]
 (Parsons, Flack and Wagner, Acta Cryst. B69 (2013) 249-259).
;
_refine_ls_abs_structure_Flack 0.023(10)
_refine_ls_extinction_method none
_refine_ls_goodness_of_fit_ref 1.288
_refine_ls_matrix_type full
_refine_ls_number_parameters 250
_refine_ls_number_reflns 10873
_refine_ls_number_restraints 0
_refine_ls_R_factor_all 0.014
_refine_ls_R_factor_gt 0.014
_refine_ls_shift/su_max 0.01127
_refine_ls_structure_factor_coef Fsqd
_refine_ls_weighting_details
;
        calc w2 = 1/[s^2^(Fo^2^)]
;
_refine_ls_weighting_scheme calc
_refine_ls_wR_factor_ref 0.018
_reflns_Friedel_coverage 0.797
_reflns_Friedel_fraction_full 1.0
_reflns_Friedel_fraction_max 0.993
_reflns_number_gt 10084
_reflns_number_total 10873
_reflns_threshold_expression 'I > 2\s(I)'
_cod_data_source_file nb5354sup1.cif
_cod_data_source_block Ylid_MM_In_Photon
_cod_depositor_comments 'Adding full bibliography for 2300712--2300725.cif.'
_cod_database_code 2300725
_cod_database_fobs_code 2300725

loop_
_space_group_symop_id
_space_group_symop_operation_xyz
1 +X,+Y,+Z
2 1/2-X,-Y,1/2+Z
3 -X,1/2+Y,1/2-Z
4 1/2+X,1/2-Y,-Z

loop_
_atom_local_axes_atom_label
_atom_local_axes_atom0
_atom_local_axes_ax1
_atom_local_axes_atom1
_atom_local_axes_atom2
_atom_local_axes_ax2
S(1) C(3) Z S(1) DUM0 Y
O(1) C(4) Z O(1) C(3) Y
O(2) C(11) Z O(2) C(3) Y
C(1) S(1) Z C(1) H(1A) Y
C(2) S(1) -Z C(2) H(2A) Y
C(3) S(1) Z C(3) C(4) Y
C(4) O(1) Z C(4) C(3) Y
C(5) C(6) Z C(5) C(4) Y
C(6) C(7) Z C(6) C(5) Y
C(7) C(6) Z C(7) C(8) Y
C(8) C(9) Z C(8) C(7) Y
C(9) C(8) Z C(9) C(10) Y
C(10) C(9) Z C(10) C(11) Y
C(11) O(2) Z C(11) C(3) Y
H(1A) C(1) Z H(1A) H(1B) Y
H(1B) C(1) Z H(1B) H(1C) Y
H(1C) C(1) Z H(1C) H(1B) Y
H(2A) C(2) Z H(2A) H(2C) Y
H(2B) C(2) Z H(2B) H(2C) Y
H(2C) C(2) Z H(2C) H(2A) Y
H(6) C(6) Z H(6) C(5) Y
H(7) C(7) Z H(7) C(8) Y
H(8) C(8) Z H(8) C(7) Y
H(9) C(9) Z H(9) C(10) Y

loop_
_atom_rho_multipole_atom_label
_atom_rho_multipole_coeff_Pv
_atom_rho_multipole_coeff_P00
_atom_rho_multipole_coeff_P11
_atom_rho_multipole_coeff_P1-1
_atom_rho_multipole_coeff_P10
_atom_rho_multipole_coeff_P20
_atom_rho_multipole_coeff_P21
_atom_rho_multipole_coeff_P2-1
_atom_rho_multipole_coeff_P22
_atom_rho_multipole_coeff_P2-2
_atom_rho_multipole_coeff_P30
_atom_rho_multipole_coeff_P31
_atom_rho_multipole_coeff_P3-1
_atom_rho_multipole_coeff_P32
_atom_rho_multipole_coeff_P3-2
_atom_rho_multipole_coeff_P33
_atom_rho_multipole_coeff_P3-3
_atom_rho_multipole_coeff_P40
_atom_rho_multipole_coeff_P41
_atom_rho_multipole_coeff_P4-1
_atom_rho_multipole_coeff_P42
_atom_rho_multipole_coeff_P4-2
_atom_rho_multipole_coeff_P43
_atom_rho_multipole_coeff_P4-3
_atom_rho_multipole_coeff_P44
_atom_rho_multipole_coeff_P4-4
_atom_rho_multipole_kappa
_atom_rho_multipole_kappa_prime0
_atom_rho_multipole_kappa_prime1
_atom_rho_multipole_kappa_prime2
_atom_rho_multipole_kappa_prime3
_atom_rho_multipole_kappa_prime4
S(1) 5.58(2) 0 0 -0.122(5) 0.021(5) 0.022(5) 0 0.086(5) -0.073(5) 0 0.227(6) 0 -0.057(4) -0.002(4) 0 0 0.129(5) 0.035(6) 0 0.000(5) 0.027(5) 0 0 -0.041(5) -0.027(5) 0 1.0060(16) 0.973101 0.973101 0.973101 0.973101 0.973101
O(1) 6.221(10) 0 0 0 -0.042(5) -0.002(5) 0 0 -0.114(4) 0 0.038(4) 0 0 0.029(3) 0 0 0 0.015(4) 0 0 0.012(4) 0 0 0 -0.012(3) 0 0.9878(8) 0.978574 0.978574 0.978574 0.978574 0.978574
O(2) 6.221(10) 0 0 0 -0.042(5) -0.002(5) 0 0 -0.114(4) 0 0.038(4) 0 0 0.029(3) 0 0 0 0.015(4) 0 0 0.012(4) 0 0 0 -0.012(3) 0 0.9878(8) 0.978574 0.978574 0.978574 0.978574 0.978574
C(1) 4.44(3) 0 0 -0.011(3) -0.004(4) -0.070(4) 0 -0.010(3) 0.001(3) 0 0.310(5) 0 -0.008(3) -0.002(4) 0 0 -0.216(6) 0.115(5) 0 -0.008(5) -0.015(5) 0 0 0.073(6) -0.013(4) 0 0.945(2) 0.941218 0.941218 0.941218 0.941218 0.941218
C(2) 4.44(3) 0 0 -0.011(3) -0.004(4) -0.070(4) 0 -0.010(3) 0.001(3) 0 0.310(5) 0 -0.008(3) -0.002(4) 0 0 -0.216(6) 0.115(5) 0 -0.008(5) -0.015(5) 0 0 0.073(6) -0.013(4) 0 0.945(2) 0.941218 0.941218 0.941218 0.941218 0.941218
C(3) 4.127(13) 0 0 -0.005(4) -0.004(7) 0.012(6) 0 -0.009(4) -0.030(6) 0 0.178(7) 0 -0.002(5) 0.099(6) 0 0 0.007(4) 0.051(9) 0 -0.008(6) -0.002(8) 0 0 -0.017(5) -0.005(7) 0 1.0042(7) 0.986018 0.986018 0.986018 0.986018 0.986018
C(4) 4.049(11) 0 0 0.019(4) 0.009(7) 0.197(6) 0 -0.031(4) -0.177(4) 0 0.248(6) 0 0.034(5) 0.196(4) 0 0 0.012(4) -0.045(7) 0 -0.006(6) -0.028(6) 0 0 0.007(4) -0.003(5) 0 1.0042(7) 0.986018 0.986018 0.986018 0.986018 0.986018
C(5) 4.047(9) 0 0 -0.046(4) -0.014(5) 0.127(5) 0 -0.002(5) -0.152(4) 0 0.172(5) 0 0.016(5) 0.146(4) 0 0 -0.008(3) -0.020(6) 0 -0.030(5) -0.009(6) 0 0 0.003(4) 0.018(4) 0 1.0042(7) 0.986018 0.986018 0.986018 0.986018 0.986018
C(6) 4.035(12) 0 0 0.020(6) -0.046(6) 0.085(6) 0 0.000(5) -0.185(5) 0 0.190(6) 0 -0.014(6) 0.168(5) 0 0 0.000(4) -0.053(6) 0 0.040(6) -0.045(6) 0 0 -0.010(5) -0.010(5) 0 1.0042(7) 0.986018 0.986018 0.986018 0.986018 0.986018
C(7) 4.074(10) 0 0 0.007(5) 0.022(5) 0.120(5) 0 -0.019(5) -0.166(4) 0 0.255(5) 0 -0.007(4) 0.188(4) 0 0 0.030(3) 0.038(5) 0 -0.021(5) 0.036(5) 0 0 0.006(5) 0.014(4) 0 1.0042(7) 0.986018 0.986018 0.986018 0.986018 0.986018
C(8) 4.074(10) 0 0 0.007(5) 0.022(5) 0.120(5) 0 -0.019(5) -0.166(4) 0 0.255(5) 0 -0.007(4) 0.188(4) 0 0 0.030(3) 0.038(5) 0 -0.021(5) 0.036(5) 0 0 0.006(5) 0.014(4) 0 1.0042(7) 0.986018 0.986018 0.986018 0.986018 0.986018
C(9) 4.035(12) 0 0 0.020(6) -0.046(6) 0.085(6) 0 0.000(5) -0.185(5) 0 0.190(6) 0 -0.014(6) 0.168(5) 0 0 0.000(4) -0.053(6) 0 0.040(6) -0.045(6) 0 0 -0.010(5) -0.010(5) 0 1.0042(7) 0.986018 0.986018 0.986018 0.986018 0.986018
C(10) 4.047(9) 0 0 -0.046(4) -0.014(5) 0.127(5) 0 -0.002(5) -0.152(4) 0 0.172(5) 0 0.016(5) 0.146(4) 0 0 -0.008(3) -0.020(6) 0 -0.030(5) -0.009(6) 0 0 0.003(4) 0.018(4) 0 1.0042(7) 0.986018 0.986018 0.986018 0.986018 0.986018
C(11) 4.049(11) 0 0 0.019(4) 0.009(7) 0.197(6) 0 -0.031(4) -0.177(4) 0 0.248(6) 0 0.034(5) 0.196(4) 0 0 0.012(4) -0.045(7) 0 -0.006(6) -0.028(6) 0 0 0.007(4) -0.003(5) 0 1.0042(7) 0.986018 0.986018 0.986018 0.986018 0.986018
H(1A) 0.838(7) 0 0 0 0.141(3) 0.046(3) 0 0 0 0 0 0 0 0 0 0 0 0 0 0 0 0 0 0 0 0 1.12 1.18 1.18 1.18 1.18 1.18
H(1B) 0.838(7) 0 0 0 0.141(3) 0.046(3) 0 0 0 0 0 0 0 0 0 0 0 0 0 0 0 0 0 0 0 0 1.12 1.18 1.18 1.18 1.18 1.18
H(1C) 0.838(7) 0 0 0 0.141(3) 0.046(3) 0 0 0 0 0 0 0 0 0 0 0 0 0 0 0 0 0 0 0 0 1.12 1.18 1.18 1.18 1.18 1.18
H(2A) 0.838(7) 0 0 0 0.141(3) 0.046(3) 0 0 0 0 0 0 0 0 0 0 0 0 0 0 0 0 0 0 0 0 1.12 1.18 1.18 1.18 1.18 1.18
H(2B) 0.838(7) 0 0 0 0.141(3) 0.046(3) 0 0 0 0 0 0 0 0 0 0 0 0 0 0 0 0 0 0 0 0 1.12 1.18 1.18 1.18 1.18 1.18
H(2C) 0.838(7) 0 0 0 0.141(3) 0.046(3) 0 0 0 0 0 0 0 0 0 0 0 0 0 0 0 0 0 0 0 0 1.12 1.18 1.18 1.18 1.18 1.18
H(6) 0.886(5) 0 0 0 0.117(3) 0.003(4) 0 0 0 0 0 0 0 0 0 0 0 0 0 0 0 0 0 0 0 0 1.12 1.18 1.18 1.18 1.18 1.18
H(7) 0.886(5) 0 0 0 0.117(3) 0.003(4) 0 0 0 0 0 0 0 0 0 0 0 0 0 0 0 0 0 0 0 0 1.12 1.18 1.18 1.18 1.18 1.18
H(8) 0.886(5) 0 0 0 0.117(3) 0.003(4) 0 0 0 0 0 0 0 0 0 0 0 0 0 0 0 0 0 0 0 0 1.12 1.18 1.18 1.18 1.18 1.18
H(9) 0.886(5) 0 0 0 0.117(3) 0.003(4) 0 0 0 0 0 0 0 0 0 0 0 0 0 0 0 0 0 0 0 0 1.12 1.18 1.18 1.18 1.18 1.18

loop_
_atom_site_label
_atom_site_type_symbol
_atom_site_fract_x
_atom_site_fract_y
_atom_site_fract_z
_atom_site_U_iso_or_equiv
_atom_site_adp_type
_atom_site_occupancy
_atom_site_symmetry_multiplicity
S(1) S 0.188483(7) 0.686783(4) 0.259473(2) 0.016 Uani 1 4
O(1) O 0.15433(3) 0.410493(19) 0.370460(7) 0.021 Uani 1 4
O(2) O 0.67543(3) 0.80498(2) 0.321882(8) 0.02 Uani 1 4
C(1) C 0.34847(4) 0.67838(2) 0.175898(10) 0.024 Uani 1 4
C(2) C 0.17282(3) 0.88539(2) 0.270997(10) 0.02 Uani 1 4
C(3) C 0.36667(3) 0.62606(2) 0.327282(11) 0.016 Uani 1 4
C(4) C 0.31128(3) 0.501945(19) 0.374350(9) 0.016 Uani 1 4
C(5) C 0.49355(3) 0.50213(2) 0.432262(10) 0.017 Uani 1 4
C(6) C 0.51733(4) 0.41193(2) 0.493146(11) 0.021 Uani 1 4
C(7) C 0.70486(4) 0.43806(2) 0.539055(11) 0.023 Uani 1 4
C(8) C 0.86213(4) 0.55110(2) 0.523478(12) 0.023 Uani 1 4
C(9) C 0.83601(3) 0.64269(2) 0.461957(11) 0.02 Uani 1 4
C(10) C 0.65021(3) 0.61617(2) 0.417179(10) 0.016 Uani 1 4
C(11) C 0.57460(3) 0.69759(2) 0.349708(10) 0.016 Uani 1 4
H(1A) H 0.358772 0.560717 0.163247 0.03643(5) Uiso 1 4
H(1B) H 0.513533 0.728933 0.184349 0.03643(5) Uiso 1 4
H(1C) H 0.247313 0.736685 0.135824 0.03643(5) Uiso 1 4
H(2A) H 0.080564 0.904302 0.321027 0.02993(4) Uiso 1 4
H(2B) H 0.073122 0.927255 0.225982 0.02993(4) Uiso 1 4
H(2C) H 0.342042 0.932906 0.271788 0.02993(4) Uiso 1 4
H(6) H 0.398313 0.322941 0.506233 0.02526(4) Uiso 1 4
H(7) H 0.729461 0.368694 0.586918 0.02813(4) Uiso 1 4
H(8) H 1.005489 0.563586 0.560381 0.02763(4) Uiso 1 4
H(9) H 0.960896 0.729879 0.45193 0.02416(3) Uiso 1 4

loop_
_atom_site_aniso_label
_atom_site_aniso_U_11
_atom_site_aniso_U_22
_atom_site_aniso_U_33
_atom_site_aniso_U_23
_atom_site_aniso_U_13
_atom_site_aniso_U_12
S(1) 0.016187(16) 0.014473(17) 0.016448(17) 0.001038(13) -0.002549(13) -0.001380(13)
O(1) 0.02340(6) 0.01852(5) 0.02177(7) 0.00295(5) -0.00326(6) -0.00580(6)
O(2) 0.01746(5) 0.02057(6) 0.02294(6) 0.00441(6) -0.00063(6) -0.00350(6)
C(1) 0.03401(9) 0.02236(8) 0.01650(6) 0.00079(6) 0.00175(7) 0.00222(7)
C(2) 0.02006(7) 0.01555(6) 0.02425(8) 0.00005(5) -0.00282(6) 0.00197(5)
C(3) 0.01641(6) 0.01599(6) 0.01587(6) 0.00197(6) -0.00183(6) -0.00080(6)
C(4) 0.01831(6) 0.01466(6) 0.01571(6) 0.00079(5) -0.00116(6) -0.00111(6)
C(5) 0.02032(7) 0.01535(6) 0.01477(6) 0.00069(5) -0.00196(6) 0.00050(5)
C(6) 0.02887(9) 0.01776(7) 0.01653(7) 0.00233(6) -0.00351(7) -0.00061(6)
C(7) 0.03234(9) 0.02057(7) 0.01742(7) 0.00108(6) -0.00674(7) 0.00247(8)
C(8) 0.02615(8) 0.02267(8) 0.02025(8) -0.00081(7) -0.00799(7) 0.00275(7)
C(9) 0.01915(7) 0.02129(7) 0.01997(7) -0.00055(6) -0.00463(6) 0.00059(6)
C(10) 0.01678(6) 0.01661(6) 0.01609(6) 0.00000(5) -0.00213(5) 0.00094(5)
C(11) 0.01498(6) 0.01606(6) 0.01652(6) 0.00100(6) -0.00051(5) -0.00031(5)

loop_
_geom_angle_atom_site_label_1
_geom_angle_atom_site_label_2
_geom_angle_atom_site_label_3
_geom_angle
_geom_angle_site_symmetry_1
_geom_angle_site_symmetry_2
_geom_angle_site_symmetry_3
_geom_angle_publ_flag
C(1) S(1) C(2) 99.719(11) 1_555 1_555 1_555 yes
C(1) S(1) C(3) 106.767(9) 1_555 1_555 1_555 yes
C(2) S(1) C(3) 105.053(8) 1_555 1_555 1_555 yes
S(1) C(1) H(1A) 104.674(15) 1_555 1_555 1_555 yes
S(1) C(1) H(1B) 109.096(14) 1_555 1_555 1_555 yes
S(1) C(1) H(1C) 105.943(15) 1_555 1_555 1_555 yes
H(1A) C(1) H(1B) 112.901(19) 1_555 1_555 1_555 yes
H(1A) C(1) H(1C) 110.797(17) 1_555 1_555 1_555 yes
H(1B) C(1) H(1C) 112.847(19) 1_555 1_555 1_555 yes
S(1) C(2) H(2A) 106.355(13) 1_555 1_555 1_555 yes
S(1) C(2) H(2B) 106.337(13) 1_555 1_555 1_555 yes
S(1) C(2) H(2C) 110.175(13) 1_555 1_555 1_555 yes
H(2A) C(2) H(2B) 109.024(16) 1_555 1_555 1_555 yes
H(2A) C(2) H(2C) 112.798(16) 1_555 1_555 1_555 yes
H(2B) C(2) H(2C) 111.809(17) 1_555 1_555 1_555 yes
S(1) C(3) C(4) 122.782(15) 1_555 1_555 1_555 yes
S(1) C(3) C(11) 125.751(16) 1_555 1_555 1_555 yes
C(4) C(3) C(11) 111.20(2) 1_555 1_555 1_555 yes
O(1) C(4) C(3) 130.022(18) 1_555 1_555 1_555 yes
O(1) C(4) C(5) 124.786(17) 1_555 1_555 1_555 yes
C(3) C(4) C(5) 105.184(17) 1_555 1_555 1_555 yes
C(4) C(5) C(6) 129.773(19) 1_555 1_555 1_555 yes
C(4) C(5) C(10) 109.042(15) 1_555 1_555 1_555 yes
C(6) C(5) C(10) 121.176(17) 1_555 1_555 1_555 yes
C(5) C(6) C(7) 117.77(2) 1_555 1_555 1_555 yes
C(5) C(6) H(6) 122.74(2) 1_555 1_555 1_555 yes
C(7) C(6) H(6) 119.49(2) 1_555 1_555 1_555 yes
C(6) C(7) C(8) 120.911(18) 1_555 1_555 1_555 yes
C(6) C(7) H(7) 119.65(2) 1_555 1_555 1_555 yes
C(8) C(7) H(7) 119.435(19) 1_555 1_555 1_555 yes
C(7) C(8) C(9) 120.980(18) 1_555 1_555 1_555 yes
C(7) C(8) H(8) 117.221(18) 1_555 1_555 1_555 yes
C(9) C(8) H(8) 121.79(2) 1_555 1_555 1_555 yes
C(8) C(9) C(10) 117.61(2) 1_555 1_555 1_555 yes
C(8) C(9) H(9) 118.83(2) 1_555 1_555 1_555 yes
C(10) C(9) H(9) 123.56(2) 1_555 1_555 1_555 yes
C(5) C(10) C(9) 121.543(17) 1_555 1_555 1_555 yes
C(5) C(10) C(11) 108.803(15) 1_555 1_555 1_555 yes
C(9) C(10) C(11) 129.632(19) 1_555 1_555 1_555 yes
O(2) C(11) C(3) 129.210(18) 1_555 1_555 1_555 yes
O(2) C(11) C(10) 125.087(16) 1_555 1_555 1_555 yes
C(3) C(11) C(10) 105.696(17) 1_555 1_555 1_555 yes

loop_
_geom_bond_atom_site_label_1
_geom_bond_atom_site_label_2
_geom_bond_distance
_geom_bond_site_symmetry_1
_geom_bond_site_symmetry_2
_geom_bond_publ_flag
S(1) C(1) 1.7961(2) 1_555 1_555 yes
S(1) C(2) 1.78728(18) 1_555 1_555 yes
S(1) C(3) 1.7099(2) 1_555 1_555 yes
O(1) C(4) 1.2305(3) 1_555 1_555 yes
O(2) C(11) 1.2354(3) 1_555 1_555 yes
C(1) H(1A) 1.077 1_555 1_555 yes
C(1) H(1B) 1.077 1_555 1_555 yes
C(1) H(1C) 1.077 1_555 1_555 yes
C(2) H(2A) 1.077 1_555 1_555 yes
C(2) H(2B) 1.077 1_555 1_555 yes
C(2) H(2C) 1.077 1_555 1_555 yes
C(3) C(4) 1.4406(3) 1_555 1_555 yes
C(3) C(11) 1.4338(3) 1_555 1_555 yes
C(4) C(5) 1.5042(3) 1_555 1_555 yes
C(5) C(6) 1.3826(3) 1_555 1_555 yes
C(5) C(10) 1.3971(3) 1_555 1_555 yes
C(6) C(7) 1.4019(3) 1_555 1_555 yes
C(6) H(6) 1.083 1_555 1_555 yes
C(7) C(8) 1.3948(4) 1_555 1_555 yes
C(7) H(7) 1.083 1_555 1_555 yes
C(8) C(9) 1.4006(3) 1_555 1_555 yes
C(8) H(8) 1.083 1_555 1_555 yes
C(9) C(10) 1.3822(3) 1_555 1_555 yes
C(9) H(9) 1.083 1_555 1_555 yes
C(10) C(11) 1.5005(3) 1_555 1_555 yes
